data_1501821
loop_
_publ_author_name
'Challinor, Victoria L.'
'Stuthe, Julia M. U.'
'Bernhardt, Paul V.'
'Lehmann, Reginald P.'
'Kitching, William'
'De Voss, James J.'

_publ_section_title
;
 Structure and absolute configuration of helosides A and B, new saponins
 from Chamaelirium luteum.
;
_journal_issue 7
_journal_name_full 'Journal of natural products'
_journal_page_first 1557
_journal_page_last 1560
_journal_paper_doi 10.1021/np200100a
_journal_volume 74
_journal_year 2011
_chemical_absolute_configuration ad
_chemical_compound_source 'synthesis as described'
_chemical_formula_moiety '(C27 H46 O5), 0.5(C H4 O)'
_chemical_formula_sum 'C27.5 H48 O5.5'
_chemical_formula_weight 466.66
_chemical_name_systematic
;
 ?
;
_space_group_IT_number 19
_symmetry_cell_setting orthorhombic
_symmetry_Int_Tables_number 19
_symmetry_space_group_name_Hall 'P 2ac 2ab'
_symmetry_space_group_name_H-M 'P 21 21 21'
_atom_sites_solution_hydrogens geom
_atom_sites_solution_primary direct
_atom_sites_solution_secondary difmap
_audit_conform_dict_location ftp://ftp.iucr.org/pub/cif_core.dic
_audit_conform_dict_name cif_core.dic
_audit_conform_dict_version 2.3
_audit_creation_date 2010-04-20T14:33:32-00:00
_audit_creation_method 'WinGX routine CIF_UPDATE'
_cell_angle_alpha 90
_cell_angle_beta 90
_cell_angle_gamma 90
_cell_formula_units_Z 4
_cell_length_a 6.10590(10)
_cell_length_b 12.3606(2)
_cell_length_c 34.9384(6)
_cell_measurement_reflns_used 16195
_cell_measurement_temperature 293(2)
_cell_measurement_theta_max 60.4386
_cell_measurement_theta_min 3.5709
_cell_measurement_wavelength 1.5418
_cell_volume 2636.89(8)
_computing_molecular_graphics 'Ortep-3 for Windows (Farrugia, 1997)'
_computing_publication_material 'WinGX publication routines (Farrugia, 1999)'
_computing_structure_refinement 'SHELXL-97 (Sheldrick, 1997)'
_computing_structure_solution 'SHELXS-86 (Sheldrick, 1986)'
_diffrn_ambient_temperature 293(2)
_diffrn_measured_fraction_theta_full 0.999
_diffrn_measured_fraction_theta_max 0.999
_diffrn_radiation_monochromator graphite
_diffrn_radiation_probe x-ray
_diffrn_radiation_type CuK\a
_diffrn_radiation_wavelength 1.54184
_diffrn_reflns_av_R_equivalents 0.029
_diffrn_reflns_av_unetI/netI 0.0158
_diffrn_reflns_limit_h_max 6
_diffrn_reflns_limit_h_min -6
_diffrn_reflns_limit_k_max 13
_diffrn_reflns_limit_k_min -13
_diffrn_reflns_limit_l_max 39
_diffrn_reflns_limit_l_min -39
_diffrn_reflns_number 35496
_diffrn_reflns_theta_full 60.53
_diffrn_reflns_theta_max 60.53
_diffrn_reflns_theta_min 3.79
_exptl_absorpt_coefficient_mu 0.633
_exptl_absorpt_correction_type none
_exptl_crystal_colour colourless
_exptl_crystal_density_diffrn 1.175
_exptl_crystal_density_method 'not measured'
_exptl_crystal_description prism
_exptl_crystal_F_000 1028
_exptl_crystal_size_max 0.2
_exptl_crystal_size_mid 0.2
_exptl_crystal_size_min 0.08
_refine_diff_density_max 0.739
_refine_diff_density_min -0.269
_refine_diff_density_rms 0.066
_refine_ls_abs_structure_details 'Flack H D (1983), Acta Cryst. A39, 876-881'
_refine_ls_abs_structure_Flack -0.1(4)
_refine_ls_extinction_method none
_refine_ls_goodness_of_fit_ref 1.04
_refine_ls_hydrogen_treatment constr
_refine_ls_matrix_type full
_refine_ls_number_parameters 312
_refine_ls_number_reflns 3965
_refine_ls_number_restraints 2
_refine_ls_restrained_S_all 1.042
_refine_ls_R_factor_all 0.0637
_refine_ls_R_factor_gt 0.0593
_refine_ls_shift/su_max 0
_refine_ls_shift/su_mean 0
_refine_ls_structure_factor_coef Fsqd
_refine_ls_weighting_details 'calc w=1/[\s^2^(Fo^2^)+(0.1599P)^2^+0.0000P] where P=(Fo^2^+2Fc^2^)/3'
_refine_ls_weighting_scheme calc
_refine_ls_wR_factor_gt 0.1813
_refine_ls_wR_factor_ref 0.1866
_reflns_number_gt 3522
_reflns_number_total 3965
_reflns_threshold_expression >2sigma(I)
_cod_data_source_file np200100a_si_002.cif
_cod_data_source_block 379vc1
_cod_database_code 1501821

loop_
_symmetry_equiv_pos_as_xyz
'x, y, z'
'-x+1/2, -y, z+1/2'
'x+1/2, -y+1/2, -z'
'-x, y+1/2, -z+1/2'

loop_
_atom_site_label
_atom_site_type_symbol
_atom_site_fract_x
_atom_site_fract_y
_atom_site_fract_z
_atom_site_U_iso_or_equiv
_atom_site_adp_type
_atom_site_occupancy
_atom_site_symmetry_multiplicity
_atom_site_calc_flag
_atom_site_refinement_flags
_atom_site_disorder_assembly
_atom_site_disorder_group
C1 C -0.0081(6) 0.1039(2) 0.06587(9) 0.0547(8) Uani 1 1 d . . .
H1A H 0.0853 0.1649 0.0597 0.066 Uiso 1 1 calc R . .
H1B H -0.1584 0.1259 0.0613 0.066 Uiso 1 1 calc R . .
C2 C 0.0182(8) 0.0779(3) 0.10819(10) 0.0685(10) Uani 1 1 d . . .
H2A H 0.1704 0.0617 0.1136 0.082 Uiso 1 1 calc R . .
H2B H -0.0241 0.1402 0.1234 0.082 Uiso 1 1 calc R . .
C3 C -0.1208(9) -0.0165(3) 0.11872(9) 0.0771(12) Uani 1 1 d . . .
H3 H -0.2737 0.0006 0.1128 0.093 Uiso 1 1 calc R . .
C4 C -0.0524(9) -0.1138(3) 0.09537(10) 0.0715(11) Uani 1 1 d . . .
H4A H 0.0972 -0.1331 0.1018 0.086 Uiso 1 1 calc R . .
H4B H -0.1456 -0.1747 0.1018 0.086 Uiso 1 1 calc R . .
C5 C -0.0679(5) -0.0915(2) 0.05319(8) 0.0479(7) Uani 1 1 d . . .
C6 C -0.1812(6) -0.1590(2) 0.03108(9) 0.0526(7) Uani 1 1 d . . .
H6 H -0.2501 -0.2173 0.0428 0.063 Uiso 1 1 calc R . .
C7 C -0.2053(6) -0.1478(2) -0.01122(9) 0.0490(7) Uani 1 1 d . . .
H7A H -0.3535 -0.1248 -0.017 0.059 Uiso 1 1 calc R . .
H7B H -0.1828 -0.2179 -0.0231 0.059 Uiso 1 1 calc R . .
C8 C -0.0453(4) -0.0673(2) -0.02832(8) 0.0386(6) Uani 1 1 d . . .
H8 H 0.0995 -0.1013 -0.0297 0.046 Uiso 1 1 calc R . .
C9 C -0.0284(5) 0.0354(2) -0.00327(8) 0.0394(6) Uani 1 1 d . . .
H9 H -0.1774 0.0641 -0.001 0.047 Uiso 1 1 calc R . .
C10 C 0.0485(5) 0.0083(2) 0.03828(8) 0.0443(7) Uani 1 1 d . . .
C11 C 0.1062(6) 0.1222(2) -0.02444(9) 0.0493(7) Uani 1 1 d . . .
H11 H 0.2577 0.0961 -0.0256 0.059 Uiso 1 1 calc R . .
C12 C 0.0334(6) 0.1441(2) -0.06553(8) 0.0492(7) Uani 1 1 d . . .
H12A H 0.1307 0.1972 -0.0769 0.059 Uiso 1 1 calc R . .
H12B H -0.1129 0.1746 -0.0652 0.059 Uiso 1 1 calc R . .
C13 C 0.0331(4) 0.0419(2) -0.09033(8) 0.0405(6) Uani 1 1 d . . .
C14 C -0.1182(5) -0.0379(2) -0.06878(8) 0.0400(6) Uani 1 1 d . . .
H14 H -0.259 -0.0007 -0.0659 0.048 Uiso 1 1 calc R . .
C15 C -0.1578(6) -0.1287(2) -0.09743(9) 0.0524(7) Uani 1 1 d . . .
H15A H -0.0416 -0.1821 -0.0961 0.063 Uiso 1 1 calc R . .
H15B H -0.2966 -0.1642 -0.0925 0.063 Uiso 1 1 calc R . .
C16 C -0.1599(5) -0.0732(2) -0.13622(8) 0.0479(7) Uani 1 1 d . . .
H16 H -0.3087 -0.0748 -0.1467 0.058 Uiso 1 1 calc R . .
C17 C -0.0895(5) 0.0465(2) -0.12944(8) 0.0414(6) Uani 1 1 d . . .
H17 H -0.2251 0.0866 -0.1246 0.05 Uiso 1 1 calc R . .
C18 C 0.2653(5) -0.0030(3) -0.09571(9) 0.0558(8) Uani 1 1 d . . .
H18A H 0.2598 -0.0664 -0.1115 0.084 Uiso 1 1 calc R . .
H18B H 0.3261 -0.0214 -0.0712 0.084 Uiso 1 1 calc R . .
H18C H 0.3555 0.0508 -0.1078 0.084 Uiso 1 1 calc R . .
C19 C 0.2965(6) -0.0126(3) 0.03980(11) 0.0649(9) Uani 1 1 d . . .
H19A H 0.3732 0.0501 0.0306 0.097 Uiso 1 1 calc R . .
H19B H 0.3318 -0.0737 0.024 0.097 Uiso 1 1 calc R . .
H19C H 0.3395 -0.0272 0.0657 0.097 Uiso 1 1 calc R . .
C20 C 0.0224(5) 0.1041(3) -0.16350(9) 0.0505(7) Uani 1 1 d . . .
H20 H 0.1575 0.064 -0.1689 0.061 Uiso 1 1 calc R . .
C21 C 0.0905(7) 0.2201(3) -0.15382(11) 0.0706(10) Uani 1 1 d . . .
H21A H 0.16 0.2523 -0.1757 0.106 Uiso 1 1 calc R . .
H21B H 0.1911 0.2193 -0.1327 0.106 Uiso 1 1 calc R . .
H21C H -0.0368 0.2614 -0.147 0.106 Uiso 1 1 calc R . .
C22 C -0.1107(5) 0.1061(3) -0.20126(9) 0.0522(7) Uani 1 1 d . . .
H22 H -0.0343 0.1552 -0.2188 0.063 Uiso 1 1 calc R . .
C23 C -0.3433(5) 0.1479(3) -0.19722(9) 0.0545(8) Uani 1 1 d . . .
H23A H -0.343 0.2084 -0.1795 0.065 Uiso 1 1 calc R . .
H23B H -0.433 0.0913 -0.1861 0.065 Uiso 1 1 calc R . .
C24 C -0.4497(6) 0.1849(3) -0.23517(9) 0.0560(8) Uani 1 1 d . . .
H24A H -0.4351 0.1268 -0.2537 0.067 Uiso 1 1 calc R . .
H24B H -0.6049 0.1957 -0.2307 0.067 Uiso 1 1 calc R . .
C25 C -0.3570(6) 0.2876(2) -0.25284(9) 0.0594(8) Uani 1 1 d . . .
H25 H -0.1997 0.276 -0.2567 0.071 Uiso 1 1 calc R . .
C26 C -0.3825(8) 0.3864(3) -0.22870(12) 0.0723(10) Uani 1 1 d . . .
H26A H -0.314 0.3746 -0.204 0.087 Uiso 1 1 calc R . .
H26B H -0.3098 0.4469 -0.2409 0.087 Uiso 1 1 calc R . .
C27 C -0.4601(9) 0.3077(4) -0.29252(11) 0.0779(12) Uani 1 1 d . . .
H27A H -0.6167 0.3089 -0.2902 0.117 Uiso 1 1 calc R . .
H27B H -0.4175 0.2509 -0.3097 0.117 Uiso 1 1 calc R . .
H27C H -0.4102 0.376 -0.3023 0.117 Uiso 1 1 calc R . .
O1 O -0.1033(11) -0.0395(3) 0.15889(7) 0.1311(19) Uani 1 1 d . . .
H1 H -0.0706 -0.1033 0.1619 0.157 Uiso 1 1 calc R . .
O2 O 0.1093(5) 0.22411(17) -0.00436(7) 0.0742(8) Uani 1 1 d . . .
H2 H -0.0155 0.24 0.0022 0.089 Uiso 1 1 calc R . .
O3 O -0.0158(4) -0.13140(18) -0.16118(6) 0.0606(6) Uani 1 1 d . . .
H3A H -0.0347 -0.1111 -0.1833 0.073 Uiso 1 1 calc R . .
O4 O -0.1062(4) 0.00105(19) -0.21841(6) 0.0645(6) Uani 1 1 d . . .
H4 H -0.202 -0.0029 -0.2348 0.077 Uiso 1 1 calc R . .
O5 O -0.6109(6) 0.4114(3) -0.22335(8) 0.0866(9) Uani 1 1 d . . .
H5A H -0.6233 0.459 -0.2071 0.104 Uiso 1 1 calc R . .
C28A C -0.536(18) -0.054(5) 0.1922(19) 0.34(4) Uiso 0.239(9) 1 d PD A 1
H28A H -0.5714 -0.0767 0.2177 0.508 Uiso 0.239(9) 1 calc PR A 1
H28B H -0.626 0.0066 0.1852 0.508 Uiso 0.239(9) 1 calc PR A 1
H28C H -0.3843 -0.0328 0.1912 0.508 Uiso 0.239(9) 1 calc PR A 1
O6A O -0.5725(17) -0.1409(7) 0.1661(2) 0.048(3) Uiso 0.239(9) 1 d PD A 1
H6A H -0.4549 -0.1623 0.1577 0.071 Uiso 0.239(9) 1 calc PR A 1
C28B C -0.6035(16) -0.1021(9) 0.1847(3) 0.045(3) Uiso 0.261(9) 1 d PD A 2
H28D H -0.6488 -0.1414 0.207 0.067 Uiso 0.261(9) 1 calc PR A 2
H28E H -0.7251 -0.0948 0.1674 0.067 Uiso 0.261(9) 1 calc PR A 2
H28F H -0.553 -0.0316 0.1921 0.067 Uiso 0.261(9) 1 calc PR A 2
O6B O -0.4325(15) -0.1584(6) 0.1663(2) 0.052(3) Uiso 0.261(9) 1 d PD A 2
H6B H -0.3232 -0.1577 0.1799 0.078 Uiso 0.261(9) 1 calc PR A 2

loop_
_atom_site_aniso_label
_atom_site_aniso_U_11
_atom_site_aniso_U_22
_atom_site_aniso_U_33
_atom_site_aniso_U_23
_atom_site_aniso_U_13
_atom_site_aniso_U_12
C1 0.077(2) 0.0366(14) 0.0509(16) -0.0095(12) -0.0084(15) 0.0019(15)
C2 0.107(3) 0.0442(16) 0.0547(18) -0.0100(14) -0.0151(19) 0.0029(18)
C3 0.135(4) 0.0574(19) 0.0391(16) -0.0025(14) -0.004(2) -0.003(2)
C4 0.115(3) 0.0466(17) 0.0530(19) 0.0022(14) -0.018(2) -0.001(2)
C5 0.0615(18) 0.0324(13) 0.0498(15) -0.0053(12) -0.0031(14) 0.0059(13)
C6 0.062(2) 0.0434(15) 0.0524(17) -0.0036(13) 0.0030(14) -0.0048(14)
C7 0.0552(18) 0.0410(14) 0.0509(16) -0.0059(12) 0.0010(14) -0.0085(13)
C8 0.0345(14) 0.0350(13) 0.0464(14) -0.0071(11) 0.0002(12) 0.0009(11)
C9 0.0371(14) 0.0355(13) 0.0455(14) -0.0065(11) -0.0016(11) 0.0040(11)
C10 0.0469(16) 0.0376(13) 0.0486(15) -0.0102(12) -0.0032(12) 0.0051(12)
C11 0.0547(18) 0.0396(15) 0.0538(16) -0.0143(12) 0.0012(14) -0.0111(13)
C12 0.0563(18) 0.0391(14) 0.0523(16) -0.0050(12) 0.0049(14) -0.0134(14)
C13 0.0345(14) 0.0401(13) 0.0468(15) -0.0038(11) 0.0025(11) -0.0038(12)
C14 0.0350(14) 0.0357(13) 0.0492(15) -0.0062(11) -0.0021(11) -0.0013(11)
C15 0.0588(19) 0.0439(15) 0.0546(17) -0.0086(12) -0.0050(15) -0.0070(14)
C16 0.0473(16) 0.0500(15) 0.0466(15) -0.0092(13) -0.0040(13) 0.0030(13)
C17 0.0321(13) 0.0472(15) 0.0449(15) -0.0052(11) 0.0017(11) 0.0024(12)
C18 0.0356(15) 0.074(2) 0.0576(18) -0.0056(16) -0.0003(13) 0.0036(15)
C19 0.0471(18) 0.073(2) 0.074(2) -0.0049(18) -0.0155(16) 0.0051(16)
C20 0.0411(16) 0.0587(17) 0.0516(16) -0.0015(14) 0.0050(13) -0.0019(14)
C21 0.081(3) 0.069(2) 0.062(2) 0.0075(16) 0.0055(19) -0.026(2)
C22 0.0497(17) 0.0588(17) 0.0481(16) 0.0053(13) 0.0076(13) 0.0028(15)
C23 0.0499(18) 0.0618(18) 0.0518(16) 0.0071(15) 0.0042(14) 0.0033(15)
C24 0.057(2) 0.0523(17) 0.0588(18) 0.0019(14) -0.0067(15) 0.0046(15)
C25 0.066(2) 0.0588(18) 0.0530(17) 0.0053(14) 0.0008(16) 0.0107(16)
C26 0.087(3) 0.056(2) 0.073(2) 0.0045(16) -0.004(2) -0.001(2)
C27 0.100(3) 0.076(2) 0.058(2) 0.0055(18) -0.002(2) 0.022(2)
O1 0.272(6) 0.0787(18) 0.0424(14) -0.0031(12) -0.015(2) -0.033(3)
O2 0.119(2) 0.0424(13) 0.0613(14) -0.0143(10) 0.0044(15) -0.0279(14)
O3 0.0748(16) 0.0570(13) 0.0499(12) -0.0130(9) 0.0000(11) 0.0138(11)
O4 0.0715(16) 0.0678(14) 0.0543(13) -0.0091(11) -0.0073(11) 0.0110(12)
O5 0.109(2) 0.0850(19) 0.0659(15) -0.0167(14) 0.0042(16) 0.0175(17)

loop_
_atom_type_symbol
_atom_type_description
_atom_type_scat_dispersion_real
_atom_type_scat_dispersion_imag
_atom_type_scat_source
C C 0.0181 0.0091 'International Tables Vol C Tables 4.2.6.8 and 6.1.1.4'
H H 0 0 'International Tables Vol C Tables 4.2.6.8 and 6.1.1.4'
O O 0.0492 0.0322 'International Tables Vol C Tables 4.2.6.8 and 6.1.1.4'

loop_
_geom_angle_atom_site_label_1
_geom_angle_atom_site_label_2
_geom_angle_atom_site_label_3
_geom_angle
C2 C1 C10 114.6(2)
C3 C2 C1 110.2(3)
O1 C3 C2 110.8(3)
O1 C3 C4 110.5(3)
C2 C3 C4 109.4(3)
C5 C4 C3 111.5(3)
C6 C5 C4 119.2(3)
C6 C5 C10 123.7(3)
C4 C5 C10 117.2(3)
C5 C6 C7 124.6(3)
C6 C7 C8 112.8(2)
C7 C8 C14 109.5(2)
C7 C8 C9 111.0(2)
C14 C8 C9 110.4(2)
C11 C9 C8 109.6(2)
C11 C9 C10 115.8(2)
C8 C9 C10 111.7(2)
C5 C10 C19 108.2(3)
C5 C10 C9 110.7(2)
C19 C10 C9 111.4(3)
C5 C10 C1 107.4(2)
C19 C10 C1 108.9(3)
C9 C10 C1 110.2(2)
O2 C11 C12 107.8(2)
O2 C11 C9 112.4(2)
C12 C11 C9 114.8(2)
C11 C12 C13 112.7(2)
C12 C13 C18 111.5(2)
C12 C13 C14 104.6(2)
C18 C13 C14 112.4(2)
C12 C13 C17 117.8(2)
C18 C13 C17 110.5(2)
C14 C13 C17 99.4(2)
C15 C14 C8 118.7(2)
C15 C14 C13 104.2(2)
C8 C14 C13 115.4(2)
C16 C15 C14 104.7(2)
O3 C16 C15 108.1(2)
O3 C16 C17 113.6(2)
C15 C16 C17 106.9(2)
C20 C17 C16 116.2(2)
C20 C17 C13 118.6(2)
C16 C17 C13 103.3(2)
C21 C20 C17 112.4(2)
C21 C20 C22 108.4(3)
C17 C20 C22 115.5(2)
O4 C22 C23 111.5(3)
O4 C22 C20 109.4(3)
C23 C22 C20 114.6(3)
C22 C23 C24 114.5(3)
C25 C24 C23 116.0(3)
C26 C25 C24 114.5(3)
C26 C25 C27 109.4(3)
C24 C25 C27 110.4(3)
O5 C26 C25 110.5(3)

loop_
_geom_bond_atom_site_label_1
_geom_bond_atom_site_label_2
_geom_bond_distance
C1 C2 1.522(5)
C1 C10 1.564(4)
C2 C3 1.489(6)
C3 O1 1.436(4)
C3 C4 1.512(5)
C4 C5 1.502(5)
C5 C6 1.331(4)
C5 C10 1.516(4)
C6 C7 1.492(4)
C7 C8 1.517(4)
C8 C14 1.526(4)
C8 C9 1.545(3)
C9 C11 1.541(4)
C9 C10 1.562(4)
C10 C19 1.537(5)
C11 O2 1.442(3)
C11 C12 1.527(4)
C12 C13 1.532(4)
C13 C18 1.534(4)
C13 C14 1.547(4)
C13 C17 1.559(4)
C14 C15 1.523(4)
C15 C16 1.519(4)
C16 O3 1.433(4)
C16 C17 1.559(4)
C17 C20 1.545(4)
C20 C21 1.531(5)
C20 C22 1.550(4)
C22 O4 1.430(4)
C22 C23 1.518(5)
C23 C24 1.545(4)
C24 C25 1.521(5)
C25 C26 1.492(5)
C25 C27 1.543(5)
C26 O5 1.441(6)
C28A O6A 1.428(5)
C28B O6B 1.410(5)

loop_
_geom_hbond_atom_site_label_D
_geom_hbond_atom_site_label_H
_geom_hbond_atom_site_label_A
_geom_hbond_distance_DH
_geom_hbond_distance_HA
_geom_hbond_distance_DA
_geom_hbond_angle_DHA
_geom_hbond_site_symmetry_A
O2 H2 O2 0.82 2.33 3.1342(9) 165.2 3_455
O3 H3A O4 0.82 1.9 2.642(3) 149.6 .
O4 H4 O5 0.82 2.14 2.890(4) 152.8 4_444
O5 H5A O1 0.82 1.96 2.753(4) 162.2 3_455
O6A H6A O1 0.82 2.63 3.137(12) 121.5 .
